data_4111092
loop_
_publ_author_name
'Eric Block'
'Evgeny V. Dikarev'
'Richard S. Glass'
'Jin Jin'
'Bo Li'
'Xiaojie Li'
'Shao-Zhong Zhang'

_publ_section_title
;
 Synthesis, Structure, and Chemistry of New, Mixed Group 14 and 16
 Heterocycles: Nucleophile-Induced Ring Contraction of Mesocyclic
 Dications
;
_journal_name_full 'Journal of the American Chemical Society'
_journal_page_first 14949
_journal_page_last 14961
_journal_paper_doi 10.1021/ja065037j
_journal_volume 128
_journal_year 2006
_chemical_formula_moiety 'S (C H2)2 Si (Si (C H3)3)2)'
_chemical_formula_sum 'C8 H22 S Si3'
_chemical_formula_weight 234.59
_chemical_name_systematic
; 
 3,3-Bis-trimethylsilyl-1,3-thiasiletane
;
_space_group_IT_number 60
_symmetry_cell_setting orthorhombic
_symmetry_space_group_name_Hall '-P 2n 2ab'
_symmetry_space_group_name_H-M 'P b c n'
_atom_sites_solution_hydrogens geom
_atom_sites_solution_primary direct
_atom_sites_solution_secondary difmap
_audit_creation_method SHELXL-97
_cell_angle_alpha 90.00
_cell_angle_beta 90.00
_cell_angle_gamma 90.00
_cell_formula_units_Z 4
_cell_length_a 12.2325(11)
_cell_length_b 12.3562(11)
_cell_length_c 9.6165(9)
_cell_measurement_reflns_used 9447
_cell_measurement_temperature 173(2)
_cell_measurement_theta_max 28.34
_cell_measurement_theta_min 2.34
_cell_volume 1453.5(2)
_computing_cell_refinement 'SMART, SAINT'
_computing_data_collection SMART
_computing_data_reduction SAINT
_computing_molecular_graphics 'SHELXP-93 (Sheldrick, 1993)'
_computing_publication_material 'SHELXCIF-93 (Sheldrick, 1993)'
_computing_structure_refinement 'SHELXL-97 (Sheldrick, 1997)'
_computing_structure_solution 'SHELXS-97 (Sheldrick, 1990)'
_diffrn_ambient_temperature 173(2)
_diffrn_measured_fraction_theta_full 0.953
_diffrn_measured_fraction_theta_max 0.953
_diffrn_measurement_device_type 'Bruker SMART APEX CCD'
_diffrn_measurement_method '0.3 deg wide \w exposures'
_diffrn_radiation_monochromator graphite
_diffrn_radiation_source 'fine-focus sealed tube'
_diffrn_radiation_type MoK\a
_diffrn_radiation_wavelength 0.71073
_diffrn_reflns_av_R_equivalents 0.0304
_diffrn_reflns_av_sigmaI/netI 0.0179
_diffrn_reflns_limit_h_max 16
_diffrn_reflns_limit_h_min -15
_diffrn_reflns_limit_k_max 16
_diffrn_reflns_limit_k_min -16
_diffrn_reflns_limit_l_max 12
_diffrn_reflns_limit_l_min -12
_diffrn_reflns_number 11258
_diffrn_reflns_theta_full 28.34
_diffrn_reflns_theta_max 28.34
_diffrn_reflns_theta_min 2.34
_diffrn_standards_decay_% 0
_diffrn_standards_interval_count na
_diffrn_standards_interval_time na
_diffrn_standards_number 'none (area detector data)'
_exptl_absorpt_coefficient_mu 0.431
_exptl_absorpt_correction_T_max 0.8998
_exptl_absorpt_correction_T_min 0.6975
_exptl_absorpt_correction_type 'multi-scan (SADABS)'
_exptl_crystal_colour colorless
_exptl_crystal_density_diffrn 1.072
_exptl_crystal_density_method none
_exptl_crystal_description block
_exptl_crystal_F_000 512
_exptl_crystal_size_max 0.90
_exptl_crystal_size_mid 0.53
_exptl_crystal_size_min 0.25
_refine_diff_density_max 0.317
_refine_diff_density_min -0.293
_refine_diff_density_rms 0.047
_refine_ls_extinction_coef noref
_refine_ls_extinction_method none
_refine_ls_goodness_of_fit_ref 1.045
_refine_ls_hydrogen_treatment noref
_refine_ls_matrix_type full
_refine_ls_number_parameters 65
_refine_ls_number_reflns 1737
_refine_ls_number_restraints 18
_refine_ls_restrained_S_all 1.087
_refine_ls_R_factor_all 0.0354
_refine_ls_R_factor_gt 0.0334
_refine_ls_shift/su_max 0.000
_refine_ls_shift/su_mean 0.000
_refine_ls_structure_factor_coef Fsqd
_refine_ls_weighting_details 'calc w=1/[\s^2^(Fo^2^)+(0.0524P)^2^+0.5045P] where P=(Fo^2^+2Fc^2^)/3'
_refine_ls_weighting_scheme calc
_refine_ls_wR_factor_gt 0.0913
_refine_ls_wR_factor_ref 0.0936
_reflns_number_gt 1610
_reflns_number_total 1737
_reflns_threshold_expression >2sigma(I)
_cod_data_source_file ja065037jsi20060721_020004.cif
_cod_data_source_block C8H22SSi3_44b
_cod_database_code 4111092

loop_
_symmetry_equiv_pos_as_xyz
'x, y, z'
'-x+1/2, -y+1/2, z+1/2'
'-x, y, -z+1/2'
'x+1/2, -y+1/2, -z'
'-x, -y, -z'
'x-1/2, y-1/2, -z-1/2'
'x, -y, z-1/2'
'-x-1/2, y-1/2, z'

loop_
_atom_site_label
_atom_site_type_symbol
_atom_site_fract_x
_atom_site_fract_y
_atom_site_fract_z
_atom_site_U_iso_or_equiv
_atom_site_adp_type
_atom_site_occupancy
_atom_site_symmetry_multiplicity
_atom_site_calc_flag
_atom_site_refinement_flags
_atom_site_disorder_assembly
_atom_site_disorder_group
Si1 Si 0.5000 0.30840(4) 0.2500 0.02812(15) Uani 1 2 d S . .
S1 S 0.5000 0.52359(4) 0.2500 0.0583(2) Uani 1 2 d S . .
C1 C 0.57548(13) 0.42086(11) 0.15303(16) 0.0386(3) Uani 1 1 d . A .
H1A H 0.6551 0.4219 0.1711 0.046 Uiso 1 1 calc R . .
H1B H 0.5605 0.4219 0.0519 0.046 Uiso 1 1 calc R . .
Si2 Si 0.38392(3) 0.20814(3) 0.10491(4) 0.03297(15) Uani 1 1 d D A 1
C2 C 0.2658(5) 0.2990(4) 0.0568(7) 0.0321(11) Uiso 0.33 1 d PD A 1
H2A H 0.2938 0.3664 0.0168 0.048 Uiso 0.33 1 calc PR A 1
H2B H 0.2228 0.3154 0.1402 0.048 Uiso 0.33 1 calc PR A 1
H2C H 0.2193 0.2623 -0.0115 0.048 Uiso 0.33 1 calc PR A 1
C3 C 0.3330(6) 0.0811(5) 0.1761(7) 0.0375(15) Uiso 0.33 1 d PD A 1
H3A H 0.3948 0.0355 0.2038 0.056 Uiso 0.33 1 calc PR A 1
H3B H 0.2896 0.0434 0.1054 0.056 Uiso 0.33 1 calc PR A 1
H3C H 0.2871 0.0960 0.2574 0.056 Uiso 0.33 1 calc PR A 1
C4 C 0.4681(6) 0.1703(6) -0.0569(7) 0.0356(14) Uiso 0.33 1 d PD A 1
H4A H 0.4988 0.2360 -0.0985 0.053 Uiso 0.33 1 calc PR A 1
H4B H 0.4208 0.1340 -0.1247 0.053 Uiso 0.33 1 calc PR A 1
H4C H 0.5276 0.1215 -0.0300 0.053 Uiso 0.33 1 calc PR A 1
C2X C 0.2869(5) 0.3043(4) 0.0196(7) 0.0455(16) Uiso 0.33 1 d PD A 2
H2X1 H 0.3282 0.3583 -0.0334 0.068 Uiso 0.33 1 calc PR A 2
H2X2 H 0.2429 0.3407 0.0908 0.068 Uiso 0.33 1 calc PR A 2
H2X3 H 0.2386 0.2642 -0.0434 0.068 Uiso 0.33 1 calc PR A 2
C3X C 0.3102(5) 0.1024(5) 0.2013(8) 0.0498(15) Uiso 0.33 1 d PD A 2
H3X1 H 0.3629 0.0543 0.2468 0.075 Uiso 0.33 1 calc PR A 2
H3X2 H 0.2650 0.0604 0.1367 0.075 Uiso 0.33 1 calc PR A 2
H3X3 H 0.2634 0.1361 0.2718 0.075 Uiso 0.33 1 calc PR A 2
C4X C 0.4635(6) 0.1431(6) -0.0397(7) 0.0516(19) Uiso 0.33 1 d PD A 2
H3Y1 H 0.5021 0.1990 -0.0927 0.077 Uiso 0.33 1 calc PR A 2
H3Y2 H 0.4134 0.1041 -0.1013 0.077 Uiso 0.33 1 calc PR A 2
H3Y3 H 0.5167 0.0922 -0.0004 0.077 Uiso 0.33 1 calc PR A 2
C2Y C 0.2469(5) 0.2783(5) 0.0922(7) 0.0501(16) Uiso 0.33 1 d PD A 3
H2Y1 H 0.2182 0.2913 0.1859 0.075 Uiso 0.33 1 calc PR A 3
H2Y2 H 0.1958 0.2325 0.0404 0.075 Uiso 0.33 1 calc PR A 3
H2Y3 H 0.2557 0.3476 0.0439 0.075 Uiso 0.33 1 calc PR A 3
C3Y C 0.3507(5) 0.0745(5) 0.2039(8) 0.0406(16) Uiso 0.33 1 d PD A 3
H3Y4 H 0.3206 0.0918 0.2956 0.061 Uiso 0.33 1 calc PR A 3
H3Y5 H 0.4178 0.0320 0.2150 0.061 Uiso 0.33 1 calc PR A 3
H3Y6 H 0.2971 0.0325 0.1507 0.061 Uiso 0.33 1 calc PR A 3
C4Y C 0.4388(5) 0.1848(5) -0.0679(6) 0.0411(14) Uiso 0.33 1 d PD A 3
H4Y1 H 0.5091 0.1472 -0.0605 0.062 Uiso 0.33 1 calc PR A 3
H4Y2 H 0.4494 0.2543 -0.1150 0.062 Uiso 0.33 1 calc PR A 3
H4Y3 H 0.3876 0.1403 -0.1214 0.062 Uiso 0.33 1 calc PR A 3

loop_
_atom_site_aniso_label
_atom_site_aniso_U_11
_atom_site_aniso_U_22
_atom_site_aniso_U_33
_atom_site_aniso_U_23
_atom_site_aniso_U_13
_atom_site_aniso_U_12
Si1 0.0321(3) 0.0257(3) 0.0266(3) 0.000 -0.00541(18) 0.000
S1 0.0993(6) 0.0270(3) 0.0487(4) 0.000 0.0055(3) 0.000
C1 0.0475(8) 0.0349(7) 0.0333(7) 0.0039(5) -0.0045(6) -0.0054(6)
Si2 0.0335(2) 0.0318(2) 0.0336(2) -0.00557(14) -0.00518(14) -0.00117(13)

loop_
_atom_type_symbol
_atom_type_description
_atom_type_scat_dispersion_real
_atom_type_scat_dispersion_imag
_atom_type_scat_source
C C 0.0033 0.0016 'International Tables Vol C Tables 4.2.6.8 and 6.1.1.4'
H H 0.0000 0.0000 'International Tables Vol C Tables 4.2.6.8 and 6.1.1.4'
Si Si 0.0817 0.0704 'International Tables Vol C Tables 4.2.6.8 and 6.1.1.4'
S S 0.1246 0.1234 'International Tables Vol C Tables 4.2.6.8 and 6.1.1.4'

loop_
_geom_angle_atom_site_label_1
_geom_angle_atom_site_label_2
_geom_angle_atom_site_label_3
_geom_angle
_geom_angle_site_symmetry_1
_geom_angle_site_symmetry_3
_geom_angle_publ_flag
C1 Si1 C1 86.72(10) . 3_655 y
C1 Si1 Si2 112.73(5) . . y
C1 Si1 Si2 112.45(5) 3_655 . y
C1 Si1 Si2 112.45(5) . 3_655 y
C1 Si1 Si2 112.73(5) 3_655 3_655 y
Si2 Si1 Si2 116.21(3) . 3_655 y
C1 Si1 S1 43.36(5) . . y
C1 Si1 S1 43.36(5) 3_655 . y
Si2 Si1 S1 121.895(14) . . y
Si2 Si1 S1 121.895(14) 3_655 . y
C1 S1 C1 91.91(9) 3_655 . y
C1 S1 Si1 45.95(5) 3_655 . y
C1 S1 Si1 45.95(5) . . y
S1 C1 Si1 90.69(7) . . y
C3 Si2 C2 110.0(3) . . y
C3 Si2 C4 106.1(3) . . y
C2 Si2 C4 110.9(4) . . y
C3 Si2 Si1 116.0(2) . . y
C2 Si2 Si1 107.18(16) . . y
C4 Si2 Si1 106.6(2) . . y

loop_
_geom_bond_atom_site_label_1
_geom_bond_atom_site_label_2
_geom_bond_distance
_geom_bond_site_symmetry_2
_geom_bond_publ_flag
Si1 C1 1.9113(15) . y
Si1 C1 1.9113(15) 3_655 y
Si1 Si2 2.3447(5) . y
Si1 Si2 2.3447(5) 3_655 y
Si1 S1 2.6589(8) . y
S1 C1 1.8257(16) 3_655 y
S1 C1 1.8257(16) . y
Si2 C3 1.823(6) . y
Si2 C2 1.887(5) . y
Si2 C4 1.924(6) . y

loop_
_geom_torsion_atom_site_label_1
_geom_torsion_atom_site_label_2
_geom_torsion_atom_site_label_3
_geom_torsion_atom_site_label_4
_geom_torsion
_geom_torsion_site_symmetry_1
_geom_torsion_site_symmetry_4
_geom_torsion_publ_flag
C1 Si1 S1 C1 180.0 . 3_655 y
Si2 Si1 S1 C1 89.78(7) . 3_655 y
Si2 Si1 S1 C1 -90.22(7) 3_655 3_655 y
C1 Si1 S1 C1 180.0 3_655 . y
Si2 Si1 S1 C1 -90.22(7) . . y
Si2 Si1 S1 C1 89.78(7) 3_655 . y
C1 S1 C1 Si1 0.0 3_655 . y
C1 Si1 C1 S1 0.0 3_655 . y
Si2 Si1 C1 S1 113.00(5) . . y
Si2 Si1 C1 S1 -113.27(5) 3_655 . y
C1 Si1 Si2 C3 166.3(3) . . n
C1 Si1 Si2 C3 -97.6(3) 3_655 . n
Si2 Si1 Si2 C3 34.4(3) 3_655 . n
S1 Si1 Si2 C3 -145.6(3) . . n
C1 Si1 Si2 C2 -70.4(3) . . n
C1 Si1 Si2 C2 25.7(3) 3_655 . n
Si2 Si1 Si2 C2 157.7(3) 3_655 . n
S1 Si1 Si2 C2 -22.3(3) . . n
C1 Si1 Si2 C4 48.4(3) . . n
C1 Si1 Si2 C4 144.5(3) 3_655 . n
Si2 Si1 Si2 C4 -83.5(3) 3_655 . n
S1 Si1 Si2 C4 96.5(3) . . n
